data_4106165
loop_
_publ_author_name
'Jennifer A. Armstrong'
'Edward R. Williams'
'Mark T. Weller'

_publ_section_title
;
 Fluoride-Rich, Hydrofluorothermal Routes to Functional Transition Metal
 (Mn, Fe, Co, Cu) Fluorophosphates
;
_journal_name_full 'Journal of the American Chemical Society'
_journal_page_first 8252
_journal_page_last 8263
_journal_paper_doi 10.1021/ja201096b
_journal_volume 133
_journal_year 2011
_chemical_formula_sum 'Co3 F4 H8 N2 O12 P4'
_chemical_formula_weight 604.76
_space_group_IT_number 14
_symmetry_cell_setting monoclinic
_symmetry_space_group_name_Hall '-P 2ybc'
_symmetry_space_group_name_H-M 'P 1 21/c 1'
_atom_sites_solution_hydrogens geom
_atom_sites_solution_primary direct
_atom_sites_solution_secondary difmap
_audit_creation_method SHELXL-97
_audit_update_record
;
2011-01-10 # Formatted by publCIF
;
_cell_angle_alpha 90.00
_cell_angle_beta 99.565(3)
_cell_angle_gamma 90.00
_cell_formula_units_Z 2
_cell_length_a 9.3460(3)
_cell_length_b 8.0993(4)
_cell_length_c 9.3100(5)
_cell_measurement_temperature 293(2)
_cell_measurement_theta_max 27.5
_cell_measurement_theta_min 3.3
_cell_volume 694.93(6)
_computing_cell_refinement 'DENZO (Otwinowski & Minor, 1997) & COLLECT (Hooft, R.W.W., 1998)'
_computing_data_collection 'COLLECT (Hooft, R.W.W., 1998)'
_computing_data_reduction 'DENZO (Otwinowski & Minor, 1997) & COLLECT (Hooft, R.W.W., 1998)'
_computing_structure_refinement 'SHELXL-97 (Sheldrick, 2008)'
_diffrn_ambient_temperature 120(2)
_diffrn_detector_area_resol_mean '4096x4096pixels / 62x62mm'
_diffrn_measured_fraction_theta_full 0.992
_diffrn_measured_fraction_theta_max 0.992
_diffrn_measurement_device_type 'Bruker-Nonius APEX II CCD camera on \k-goniostat'
_diffrn_measurement_method '\f & \w scans'
_diffrn_radiation_monochromator '10cm confocal mirrors'
_diffrn_radiation_source 'Bruker-Nonius FR591 rotating anode'
_diffrn_radiation_type MoK\a
_diffrn_radiation_wavelength 0.71073
_diffrn_reflns_av_R_equivalents 0.0653
_diffrn_reflns_av_sigmaI/netI 0.0531
_diffrn_reflns_limit_h_max 12
_diffrn_reflns_limit_h_min -12
_diffrn_reflns_limit_k_max 10
_diffrn_reflns_limit_k_min -8
_diffrn_reflns_limit_l_max 12
_diffrn_reflns_limit_l_min -12
_diffrn_reflns_number 7972
_diffrn_reflns_theta_full 27.50
_diffrn_reflns_theta_max 27.50
_diffrn_reflns_theta_min 3.35
_exptl_absorpt_coefficient_mu 3.928
_exptl_absorpt_correction_type multi-scan
_exptl_absorpt_process_details 'SADABS 2007/2 (Sheldrick, G.M., 2007)'
_exptl_crystal_colour Red-brown
_exptl_crystal_density_diffrn 2.890
_exptl_crystal_F_000 444
_exptl_crystal_size_max 0.05
_exptl_crystal_size_mid 0.025
_exptl_crystal_size_min 0.0125
_refine_diff_density_max 1.007
_refine_diff_density_min -0.965
_refine_diff_density_rms 0.222
_refine_ls_extinction_method none
_refine_ls_goodness_of_fit_ref 1.097
_refine_ls_hydrogen_treatment mixed
_refine_ls_matrix_type full
_refine_ls_number_parameters 131
_refine_ls_number_reflns 1582
_refine_ls_number_restraints 0
_refine_ls_restrained_S_all 1.097
_refine_ls_R_factor_all 0.0717
_refine_ls_R_factor_gt 0.0540
_refine_ls_shift/su_max 0.029
_refine_ls_shift/su_mean 0.006
_refine_ls_structure_factor_coef Fsqd
_refine_ls_weighting_details 'calc w=1/[\s^2^(Fo^2^)+(0.0001P)^2^+11.6081P] where P=(Fo^2^+2Fc^2^)/3'
_refine_ls_weighting_scheme calc
_refine_ls_wR_factor_gt 0.1040
_refine_ls_wR_factor_ref 0.1134
_reflns_number_gt 1313
_reflns_number_total 1582
_reflns_threshold_expression >2\s(I)
_cod_data_source_file ja201096b_si_002.cif
_cod_data_source_block 2010jaa0120_p21c
_cod_database_code 4106165

loop_
_symmetry_equiv_pos_as_xyz
'x, y, z'
'-x, y+1/2, -z+1/2'
'-x, -y, -z'
'x, -y-1/2, z-1/2'

loop_
_atom_site_label
_atom_site_type_symbol
_atom_site_fract_x
_atom_site_fract_y
_atom_site_fract_z
_atom_site_U_iso_or_equiv
_atom_site_adp_type
_atom_site_occupancy
_atom_site_symmetry_multiplicity
_atom_site_calc_flag
_atom_site_refinement_flags
O20 O 0.2480(4) 0.1297(5) -0.2664(5) 0.0105(9) Uani 1 1 d .
N1 N 1.0597(7) 0.2254(8) -0.0191(7) 0.0146(12) Uani 1 1 d .
H1 H 0.967(9) 0.287(10) -0.057(9) 0.02(2) Uiso 1 1 d .
H2 H 1.138(13) 0.287(15) -0.020(12) 0.06(4) Uiso 1 1 d .
H3 H 1.062(8) 0.152(10) -0.059(8) 0.006(19) Uiso 1 1 d .
H4 H 1.075(11) 0.187(13) 0.081(13) 0.05(3) Uiso 1 1 d .
Co1 Co 0.5000 0.0000 0.0000 0.0088(3) Uani 1 2 d S
Co2 Co 0.62968(9) 0.36011(10) -0.00185(9) 0.0084(2) Uani 1 1 d .
P3 P 0.79389(17) 0.43811(19) -0.26308(18) 0.0090(3) Uani 1 1 d .
P4 P 0.40453(17) 0.20116(19) -0.29000(18) 0.0091(3) Uani 1 1 d .
F88 F 0.7916(4) 0.3465(5) -0.1216(5) 0.0237(9) Uani 1 1 d .
O2 O 0.4936(4) 0.2039(5) -0.1375(4) 0.0088(8) Uani 1 1 d .
O99 O 0.3728(4) 0.1316(5) 0.1404(5) 0.0106(9) Uani 1 1 d .
F2 F 0.9455(5) 0.4508(5) -0.2981(5) 0.0269(10) Uani 1 1 d .
O6 O 0.6808(4) 0.1241(5) 0.1112(5) 0.0099(9) Uani 1 1 d .
O7 O 0.5359(4) 0.5787(5) -0.1109(5) 0.0093(9) Uani 1 1 d .
O98 O 0.7702(5) 0.4935(6) 0.1584(5) 0.0142(9) Uani 1 1 d .

loop_
_atom_site_aniso_label
_atom_site_aniso_U_11
_atom_site_aniso_U_22
_atom_site_aniso_U_33
_atom_site_aniso_U_23
_atom_site_aniso_U_13
_atom_site_aniso_U_12
O20 0.009(2) 0.010(2) 0.012(2) 0.0003(17) 0.0022(17) 0.0009(17)
N1 0.013(3) 0.012(3) 0.016(3) -0.001(3) -0.004(2) 0.004(2)
Co1 0.0087(5) 0.0085(6) 0.0089(6) 0.0001(4) 0.0008(4) -0.0003(4)
Co2 0.0083(4) 0.0083(4) 0.0085(4) 0.0000(3) 0.0015(3) -0.0005(3)
P3 0.0082(7) 0.0091(7) 0.0092(7) -0.0001(6) 0.0000(6) 0.0002(6)
P4 0.0086(7) 0.0091(7) 0.0097(8) -0.0003(6) 0.0020(6) -0.0003(6)
F88 0.022(2) 0.027(2) 0.023(2) 0.0066(18) 0.0061(18) 0.0039(18)
O2 0.011(2) 0.013(2) 0.0014(19) 0.0004(16) -0.0009(16) -0.0010(17)
O99 0.010(2) 0.010(2) 0.012(2) -0.0018(18) 0.0024(17) -0.0017(17)
F2 0.022(2) 0.029(2) 0.030(2) 0.001(2) 0.0052(19) 0.0010(18)
O6 0.010(2) 0.010(2) 0.009(2) 0.0012(17) 0.0004(17) -0.0003(16)
O7 0.010(2) 0.008(2) 0.010(2) 0.0005(16) 0.0008(17) -0.0008(16)
O98 0.013(2) 0.015(2) 0.014(2) -0.0033(18) -0.0005(18) -0.0003(18)

loop_
_atom_type_symbol
_atom_type_description
_atom_type_scat_dispersion_real
_atom_type_scat_dispersion_imag
_atom_type_scat_source
O O 0.0106 0.0060 'International Tables Vol C Tables 4.2.6.8 and 6.1.1.4'
P P 0.1023 0.0942 'International Tables Vol C Tables 4.2.6.8 and 6.1.1.4'
Co Co 0.3494 0.9721 'International Tables Vol C Tables 4.2.6.8 and 6.1.1.4'
N N 0.0061 0.0033 'International Tables Vol C Tables 4.2.6.8 and 6.1.1.4'
H H 0.0000 0.0000 'International Tables Vol C Tables 4.2.6.8 and 6.1.1.4'
F F 0.0171 0.0103 'International Tables Vol C Tables 4.2.6.8 and 6.1.1.4'

loop_
_geom_angle_atom_site_label_1
_geom_angle_atom_site_label_2
_geom_angle_atom_site_label_3
_geom_angle
_geom_angle_site_symmetry_1
_geom_angle_site_symmetry_3
P4 O20 P3 127.5(3) . 2_644
O2 Co1 O2 180.0(2) 3_655 .
O2 Co1 O6 82.03(16) 3_655 3_655
O2 Co1 O6 97.97(16) . 3_655
O2 Co1 O6 97.97(16) 3_655 .
O2 Co1 O6 82.03(16) . .
O6 Co1 O6 180.00(16) 3_655 .
O2 Co1 O99 91.05(16) 3_655 3_655
O2 Co1 O99 88.95(16) . 3_655
O6 Co1 O99 86.83(16) 3_655 3_655
O6 Co1 O99 93.17(16) . 3_655
O2 Co1 O99 88.95(16) 3_655 .
O2 Co1 O99 91.05(16) . .
O6 Co1 O99 93.17(16) 3_655 .
O6 Co1 O99 86.83(16) . .
O99 Co1 O99 180.00(17) 3_655 .
F88 Co2 O2 94.02(17) . .
F88 Co2 O7 169.10(17) . 3_665
O2 Co2 O7 91.19(16) . 3_665
F88 Co2 O98 89.01(17) . .
O2 Co2 O98 172.12(17) . .
O7 Co2 O98 87.08(17) 3_665 .
F88 Co2 O7 93.90(16) . .
O2 Co2 O7 93.10(17) . .
O7 Co2 O7 76.24(18) 3_665 .
O98 Co2 O7 93.95(17) . .
F88 Co2 O6 95.35(16) . .
O2 Co2 O6 79.81(16) . .
O7 Co2 O6 95.00(16) 3_665 .
O98 Co2 O6 92.67(17) . .
O7 Co2 O6 168.71(16) . .
F2 P3 F88 111.7(3) . .
F2 P3 O6 114.3(2) . 4_565
F88 P3 O6 113.4(2) . 4_565
F2 P3 O20 103.4(2) . 2_654
F88 P3 O20 106.3(2) . 2_654
O6 P3 O20 106.7(2) 4_565 2_654
O99 P4 O2 115.2(3) 4_565 .
O99 P4 O7 113.0(2) 4_565 2_644
O2 P4 O7 112.1(2) . 2_644
O99 P4 O20 105.1(2) 4_565 .
O2 P4 O20 104.2(2) . .
O7 P4 O20 106.2(2) 2_644 .
P3 F88 Co2 124.9(2) . .
P4 O2 Co2 139.8(3) . .
P4 O2 Co1 121.1(2) . .
Co2 O2 Co1 99.06(17) . .
P4 O99 Co1 127.4(2) 4_566 .
P3 O6 Co1 128.5(3) 4_566 .
P3 O6 Co2 136.3(3) 4_566 .
Co1 O6 Co2 95.02(17) . .
P4 O7 Co2 122.1(2) 2_654 3_665
P4 O7 Co2 131.4(2) 2_654 .
Co2 O7 Co2 103.76(18) 3_665 .

loop_
_geom_bond_atom_site_label_1
_geom_bond_atom_site_label_2
_geom_bond_distance
_geom_bond_site_symmetry_2
O20 P4 1.622(4) .
O20 P3 1.634(4) 2_644
Co1 O2 2.085(4) 3_655
Co1 O2 2.085(4) .
Co1 O6 2.087(4) 3_655
Co1 O6 2.087(4) .
Co1 O99 2.185(4) 3_655
Co1 O99 2.185(4) .
Co2 F88 2.026(4) .
Co2 O2 2.069(4) .
Co2 O7 2.070(4) 3_665
Co2 O98 2.114(4) .
Co2 O7 2.153(4) .
Co2 O6 2.196(4) .
P3 F2 1.509(4) .
P3 F88 1.515(4) .
P3 O6 1.526(4) 4_565
P3 O20 1.634(4) 2_654
P4 O99 1.510(4) 4_565
P4 O2 1.522(4) .
P4 O7 1.522(4) 2_644
O99 P4 1.510(4) 4_566
O6 P3 1.526(4) 4_566
O7 P4 1.522(4) 2_654
O7 Co2 2.070(4) 3_665
